data_2014448
loop_
_publ_author_name
'Sopkov\'a-de Oliveira Santos, Jana'
'Bauchart, Diane'
'Besset, Celine'
'Dez, Isabelle'

_publ_section_title
;
 1-Chloro-1,3,3,5,5-pentaphenoxycyclotriphosphazene: a precursor of
 functionalized cyclophosphazene derivatives
;
_journal_issue 10
_journal_name_full 'Acta Crystallographica Section C'
_journal_page_first o751
_journal_page_last o753
_journal_paper_doi 10.1107/S0108270104018190
_journal_volume 60
_journal_year 2004
_chemical_formula_iupac 'C30 H25 Cl N3 O5 P3'
_chemical_formula_moiety 'C30 H25 Cl N3 O5 P3'
_chemical_formula_sum 'C30 H25 Cl N3 O5 P3'
_chemical_formula_weight 635.89
_chemical_melting_point 341
_chemical_name_systematic
;
1-Chloro-1,3,3,5,5-pentaphenoxycyclotriphosphazene
;
_space_group_IT_number 61
_symmetry_cell_setting orthorhombic
_symmetry_space_group_name_Hall '-P 2ac 2ab'
_symmetry_space_group_name_H-M 'P b c a'
_atom_sites_solution_hydrogens geom
_atom_sites_solution_primary direct
_atom_sites_solution_secondary difmap
_audit_creation_method SHELXL97
_cell_angle_alpha 90.00
_cell_angle_beta 90.00
_cell_angle_gamma 90.00
_cell_formula_units_Z 8
_cell_length_a 9.8044(7)
_cell_length_b 21.3628(13)
_cell_length_c 29.2053(15)
_cell_measurement_reflns_used 25
_cell_measurement_temperature 293(2)
_cell_measurement_theta_max 21
_cell_measurement_theta_min 18
_cell_volume 6117.0(7)
_computing_cell_refinement CAD-4-PC
_computing_data_collection 'CAD-4-PC (Enraf-Nonius, 1996)'
_computing_data_reduction 'JANA98 (Pet\<r\'i\<cek & Du\<sek, 1998)'
_computing_molecular_graphics 'ORTEP-3 (Farrugia, 1997)'
_computing_publication_material SHELXL97
_computing_structure_refinement 'SHELXL97 (Sheldrick, 1997)'
_computing_structure_solution 'SHELXS97 (Sheldrick, 1990)'
_diffrn_ambient_temperature 293(2)
_diffrn_measured_fraction_theta_full 0.999
_diffrn_measured_fraction_theta_max 0.999
_diffrn_measurement_device_type 'Enraf-Nonius CAD-4'
_diffrn_measurement_method \q/2\q
_diffrn_radiation_monochromator graphite
_diffrn_radiation_source 'fine-focus sealed tube'
_diffrn_radiation_type MoK\a
_diffrn_radiation_wavelength 0.71073
_diffrn_reflns_av_R_equivalents 0.0770
_diffrn_reflns_av_sigmaI/netI 0.0682
_diffrn_reflns_limit_h_max 13
_diffrn_reflns_limit_h_min -13
_diffrn_reflns_limit_k_max 30
_diffrn_reflns_limit_k_min 0
_diffrn_reflns_limit_l_max 41
_diffrn_reflns_limit_l_min 0
_diffrn_reflns_number 17273
_diffrn_reflns_theta_full 29.97
_diffrn_reflns_theta_max 29.97
_diffrn_reflns_theta_min 2.03
_diffrn_standards_decay_% 7.2
_diffrn_standards_interval_time 60
_diffrn_standards_number 3
_exptl_absorpt_coefficient_mu 0.326
_exptl_absorpt_correction_T_max 0.706
_exptl_absorpt_correction_T_min 0.663
_exptl_absorpt_correction_type gaussian
_exptl_absorpt_process_details '(JANA98; Pet\<r\'i\<cek & Du\<sek, 1998)'
_exptl_crystal_colour colourless
_exptl_crystal_density_diffrn 1.381
_exptl_crystal_density_meas ?
_exptl_crystal_density_method 'not measured'
_exptl_crystal_description prism
_exptl_crystal_F_000 2624
_exptl_crystal_size_max 0.523
_exptl_crystal_size_mid 0.518
_exptl_crystal_size_min 0.407
_refine_diff_density_max 0.373
_refine_diff_density_min -0.268
_refine_ls_extinction_method none
_refine_ls_goodness_of_fit_ref 1.014
_refine_ls_hydrogen_treatment constr
_refine_ls_matrix_type full
_refine_ls_number_parameters 379
_refine_ls_number_reflns 8884
_refine_ls_number_restraints 75
_refine_ls_restrained_S_all 1.015
_refine_ls_R_factor_all 0.1230
_refine_ls_R_factor_gt 0.0512
_refine_ls_shift/su_max 0.007
_refine_ls_shift/su_mean 0.001
_refine_ls_structure_factor_coef Fsqd
_refine_ls_weighting_details 'calc w = 1/[\s^2^(Fo^2^)+(0.0617P)^2^+1.4945P] where P=(Fo^2^+2Fc^2^)/3'
_refine_ls_weighting_scheme calc
_refine_ls_wR_factor_gt 0.1251
_refine_ls_wR_factor_ref 0.1534
_reflns_number_gt 4539
_reflns_number_total 8884
_reflns_threshold_expression I>2\s(I)
_cod_data_source_file dn1053.cif
_cod_data_source_block I
_cod_depositor_comments
;
The following automatic conversions were performed:

'_exptl_absorpt_correction_type' value 'Gaussian' changed to
'gaussian' according to
/home/saulius/struct/CIF-dictionaries/cif_core.dic dictionary named
'cif_core.dic' version 2.4.1 from 2010-06-29.

Automatic conversion script
Id: cif_fix_values 1715 2011-07-08 13:25:40Z adriana 

The following automatic conversions were performed:

'_exptl_crystal_density_meas' value 'not measured' was changed to '?'
- the value is perceived as not measured.

Automatic conversion script
Id: cif_fix_values 3008 2015-01-20 13:52:24Z robertas 
;
_cod_database_code 2014448
_cod_database_fobs_code 2014448

loop_
_symmetry_equiv_pos_as_xyz
'x, y, z'
'-x+1/2, -y, z+1/2'
'-x, y+1/2, -z+1/2'
'x+1/2, -y+1/2, -z'
'-x, -y, -z'
'x-1/2, y, -z-1/2'
'x, -y-1/2, z-1/2'
'-x-1/2, y-1/2, z'

loop_
_atom_site_label
_atom_site_fract_x
_atom_site_fract_y
_atom_site_fract_z
_atom_site_U_iso_or_equiv
_atom_site_adp_type
_atom_site_calc_flag
_atom_site_refinement_flags
_atom_site_occupancy
_atom_site_disorder_assembly
_atom_site_disorder_group
_atom_site_type_symbol
Cl1 0.14178(8) 0.42264(4) 0.18690(3) 0.0911(3) Uani d . 1 . . Cl
P1 0.33128(7) 0.39001(3) 0.17675(2) 0.05526(17) Uani d . 1 . . P
N2 0.3771(2) 0.41044(9) 0.12739(7) 0.0535(5) Uani d . 1 . . N
P3 0.43492(6) 0.36068(3) 0.09240(2) 0.04921(15) Uani d . 1 . . P
N4 0.41402(19) 0.28946(9) 0.10387(7) 0.0520(5) Uani d . 1 . . N
P5 0.37186(7) 0.26686(3) 0.15326(2) 0.05604(17) Uani d . 1 . . P
N6 0.3342(3) 0.31899(10) 0.18929(8) 0.0723(6) Uani d . 1 . . N
O11 0.4135(2) 0.42418(8) 0.21549(6) 0.0711(5) Uani d . 1 . . O
C111 0.4274(3) 0.48991(12) 0.21911(10) 0.0655(7) Uani d D 1 . . C
C112 0.3664(4) 0.51895(17) 0.25477(14) 0.1099(13) Uani d D 1 . . C
H112 0.3116 0.4966 0.2750 0.132 Uiso calc R 1 . . H
C113 0.3870(5) 0.5825(2) 0.26053(18) 0.1373(19) Uani d D 1 . . C
H113 0.3456 0.6030 0.2849 0.165 Uiso calc R 1 . . H
C114 0.4660(4) 0.61510(18) 0.23141(17) 0.1131(14) Uani d D 1 . . C
H114 0.4787 0.6579 0.2356 0.136 Uiso calc R 1 . . H
C115 0.5270(4) 0.58536(17) 0.19595(15) 0.1032(12) Uani d D 1 . . C
H115 0.5811 0.6079 0.1756 0.124 Uiso calc R 1 . . H
C116 0.5093(3) 0.52167(15) 0.18978(12) 0.0844(9) Uani d D 1 . . C
H116 0.5529 0.5010 0.1659 0.101 Uiso calc R 1 . . H
O31 0.38080(18) 0.37489(8) 0.04240(6) 0.0619(4) Uani d . 1 . . O
C311 0.2503(3) 0.35718(12) 0.02770(9) 0.0596(6) Uani d D 1 . . C
C312 0.1392(4) 0.3898(2) 0.03981(14) 0.1034(12) Uani d D 1 . . C
H312 0.1455 0.4226 0.0606 0.124 Uiso calc R 1 . . H
C313 0.0157(4) 0.3738(3) 0.02075(19) 0.1421(19) Uani d D 1 . . C
H313 -0.0619 0.3969 0.0278 0.171 Uiso calc R 1 . . H
C314 0.0062(5) 0.3238(3) -0.00853(18) 0.1304(18) Uani d D 1 . . C
H314 -0.0778 0.3123 -0.0207 0.156 Uiso calc R 1 . . H
C315 0.1184(6) 0.29193(19) -0.01949(14) 0.1132(15) Uani d D 1 . . C
H315 0.1122 0.2580 -0.0394 0.136 Uiso calc R 1 . . H
C316 0.2412(4) 0.30833(14) -0.00198(11) 0.0830(9) Uani d D 1 . . C
H316 0.3191 0.2862 -0.0102 0.100 Uiso calc R 1 . . H
O32 0.59324(17) 0.37116(8) 0.08417(7) 0.0664(5) Uani d . 1 . . O
C321 0.6600(2) 0.42861(11) 0.08640(9) 0.0537(6) Uani d D 1 . . C
C322 0.6157(4) 0.48016(14) 0.06423(12) 0.0877(10) Uani d D 1 . . C
H322 0.5344 0.4785 0.0479 0.105 Uiso calc R 1 . . H
C326 0.7772(3) 0.43023(15) 0.11125(14) 0.0926(10) Uani d D 1 . . C
H326 0.8079 0.3950 0.1269 0.111 Uiso calc R 1 . . H
C324 0.8052(5) 0.53627(18) 0.08800(19) 0.1169(15) Uani d D 1 . . C
H324 0.8574 0.5726 0.0869 0.140 Uiso calc R 1 . . H
C323 0.6871(4) 0.53384(17) 0.06539(16) 0.1087(13) Uani d D 1 . . C
H323 0.6543 0.5692 0.0505 0.130 Uiso calc R 1 . . H
C325 0.8503(4) 0.4866(2) 0.11258(19) 0.1208(16) Uani d D 1 . . C
H325 0.9291 0.4899 0.1302 0.145 Uiso calc R 1 . . H
O51 0.24651(18) 0.22109(8) 0.15158(7) 0.0674(5) Uani d . 1 . . O
C511 0.2378(2) 0.17115(11) 0.12018(10) 0.0592(6) Uani d D 1 . . C
C512 0.1730(3) 0.18113(14) 0.07923(12) 0.0760(8) Uani d D 1 . . C
H512 0.1398 0.2206 0.0716 0.091 Uiso calc R 1 . . H
C513 0.1581(4) 0.13160(19) 0.04967(14) 0.0942(10) Uani d D 1 . . C
H513 0.1136 0.1375 0.0219 0.113 Uiso calc R 1 . . H
C514 0.2079(4) 0.07369(18) 0.06050(16) 0.1018(12) Uani d D 1 . . C
H514 0.1994 0.0407 0.0399 0.122 Uiso calc R 1 . . H
C515 0.2706(4) 0.06451(14) 0.10190(15) 0.0976(12) Uani d D 1 . . C
H515 0.3020 0.0248 0.1097 0.117 Uiso calc R 1 . . H
C516 0.2873(3) 0.11354(13) 0.13210(12) 0.0781(8) Uani d D 1 . . C
H516 0.3314 0.1076 0.1600 0.094 Uiso calc R 1 . . H
O52 0.4855(2) 0.22160(8) 0.17332(7) 0.0695(5) Uani d . 1 . . O
C521 0.6234(3) 0.23736(12) 0.17021(9) 0.0623(6) Uani d D 1 . . C
C522 0.6829(3) 0.27531(16) 0.20214(11) 0.0844(9) Uani d D 1 . . C
H522 0.6319 0.2915 0.2262 0.101 Uiso calc R 1 . . H
C523 0.8203(4) 0.2892(2) 0.19810(13) 0.1006(11) Uani d D 1 . . C
H523 0.8609 0.3163 0.2190 0.121 Uiso calc R 1 . . H
C524 0.8957(4) 0.2641(2) 0.16436(14) 0.0976(11) Uani d D 1 . . C
H524 0.9883 0.2731 0.1622 0.117 Uiso calc R 1 . . H
C525 0.8352(4) 0.22543(19) 0.13326(15) 0.1097(13) Uani d D 1 . . C
H525 0.8866 0.2083 0.1096 0.132 Uiso calc R 1 . . H
C526 0.6986(3) 0.21157(15) 0.13661(12) 0.0873(10) Uani d D 1 . . C
H526 0.6583 0.1844 0.1157 0.105 Uiso calc R 1 . . H

loop_
_atom_site_aniso_label
_atom_site_aniso_U_11
_atom_site_aniso_U_22
_atom_site_aniso_U_33
_atom_site_aniso_U_12
_atom_site_aniso_U_13
_atom_site_aniso_U_23
Cl1 0.0693(5) 0.1003(6) 0.1035(7) 0.0130(4) 0.0235(4) -0.0095(5)
P1 0.0648(4) 0.0511(3) 0.0498(3) 0.0059(3) 0.0038(3) -0.0042(3)
N2 0.0615(11) 0.0468(10) 0.0524(12) 0.0047(9) 0.0005(9) 0.0004(8)
P3 0.0481(3) 0.0509(3) 0.0486(3) -0.0030(3) 0.0023(3) -0.0021(3)
N4 0.0541(11) 0.0488(10) 0.0531(12) 0.0000(8) 0.0033(9) -0.0054(8)
P5 0.0650(4) 0.0469(3) 0.0562(4) 0.0011(3) 0.0058(3) 0.0015(3)
N6 0.1119(19) 0.0545(12) 0.0504(13) 0.0018(12) 0.0145(13) 0.0016(10)
O11 0.0957(14) 0.0608(11) 0.0569(11) 0.0068(9) -0.0136(10) -0.0069(8)
C111 0.0780(17) 0.0616(15) 0.0570(16) 0.0033(13) -0.0080(14) -0.0151(12)
C112 0.139(3) 0.094(2) 0.096(3) -0.025(2) 0.042(2) -0.040(2)
C113 0.155(4) 0.102(3) 0.155(4) -0.025(3) 0.055(4) -0.075(3)
C114 0.118(3) 0.077(2) 0.145(4) -0.014(2) -0.006(3) -0.038(2)
C115 0.114(3) 0.091(3) 0.105(3) -0.034(2) 0.001(2) -0.010(2)
C116 0.091(2) 0.080(2) 0.082(2) -0.0077(17) 0.0084(18) -0.0214(16)
O31 0.0669(11) 0.0685(11) 0.0504(10) -0.0149(8) -0.0013(8) 0.0068(8)
C311 0.0693(16) 0.0594(14) 0.0502(13) -0.0104(12) -0.0084(13) 0.0043(12)
C312 0.079(2) 0.130(3) 0.102(3) 0.012(2) -0.016(2) -0.033(2)
C313 0.071(2) 0.215(6) 0.141(4) 0.013(3) -0.021(3) -0.018(4)
C314 0.105(3) 0.163(5) 0.122(4) -0.052(3) -0.058(3) 0.022(3)
C315 0.155(4) 0.090(3) 0.095(3) -0.045(3) -0.054(3) 0.005(2)
C316 0.112(3) 0.0653(18) 0.072(2) -0.0072(17) -0.0192(19) -0.0057(15)
O32 0.0513(9) 0.0601(10) 0.0879(14) -0.0070(8) 0.0105(9) -0.0096(9)
C321 0.0472(12) 0.0554(13) 0.0585(15) -0.0049(10) 0.0080(11) 0.0007(11)
C322 0.094(2) 0.081(2) 0.088(2) -0.0048(17) 0.0011(19) 0.0280(18)
C326 0.075(2) 0.077(2) 0.125(3) 0.0002(16) -0.025(2) 0.005(2)
C324 0.100(3) 0.074(2) 0.178(5) -0.023(2) 0.027(3) -0.007(3)
C323 0.107(3) 0.082(2) 0.137(4) -0.008(2) 0.019(3) 0.034(2)
C325 0.069(2) 0.108(3) 0.185(5) -0.022(2) -0.039(3) -0.010(3)
O51 0.0675(11) 0.0589(10) 0.0759(13) -0.0059(8) 0.0179(10) -0.0014(9)
C511 0.0477(13) 0.0528(14) 0.0769(18) -0.0098(10) 0.0146(13) 0.0021(12)
C512 0.0588(16) 0.0712(18) 0.098(2) -0.0062(13) -0.0001(16) 0.0073(17)
C513 0.085(2) 0.107(3) 0.091(3) -0.021(2) -0.0138(19) -0.008(2)
C514 0.101(3) 0.081(2) 0.123(3) -0.026(2) -0.002(2) -0.024(2)
C515 0.106(3) 0.0510(17) 0.136(4) -0.0067(16) 0.005(3) -0.0052(19)
C516 0.0836(19) 0.0622(16) 0.088(2) -0.0064(15) -0.0017(17) 0.0077(16)
O52 0.0762(12) 0.0526(10) 0.0798(14) 0.0011(8) -0.0101(10) 0.0119(9)
C521 0.0734(16) 0.0524(13) 0.0612(16) 0.0098(12) -0.0112(13) 0.0080(12)
C522 0.085(2) 0.107(3) 0.0608(19) -0.0034(18) 0.0003(16) -0.0139(16)
C523 0.097(3) 0.126(3) 0.079(3) -0.014(2) -0.021(2) -0.012(2)
C524 0.068(2) 0.127(3) 0.098(3) 0.020(2) -0.0100(19) 0.007(2)
C525 0.087(3) 0.128(3) 0.114(3) 0.036(2) 0.005(2) -0.032(3)
C526 0.085(2) 0.083(2) 0.093(2) 0.0225(17) -0.0099(19) -0.0278(18)

loop_
_atom_type_symbol
_atom_type_description
_atom_type_scat_dispersion_real
_atom_type_scat_dispersion_imag
_atom_type_scat_source
C C 0.0033 0.0016 'International Tables Vol C Tables 4.2.6.8 and 6.1.1.4'
H H 0.0000 0.0000 'International Tables Vol C Tables 4.2.6.8 and 6.1.1.4'
Cl Cl 0.1484 0.1585 'International Tables Vol C Tables 4.2.6.8 and 6.1.1.4'
P P 0.1023 0.0942 'International Tables Vol C Tables 4.2.6.8 and 6.1.1.4'
N N 0.0061 0.0033 'International Tables Vol C Tables 4.2.6.8 and 6.1.1.4'
O O 0.0106 0.0060 'International Tables Vol C Tables 4.2.6.8 and 6.1.1.4'

loop_
_geom_angle_atom_site_label_1
_geom_angle_atom_site_label_2
_geom_angle_atom_site_label_3
_geom_angle
_geom_angle_publ_flag
N6 P1 O11 105.88(12) ?
N6 P1 N2 118.69(11) ?
O11 P1 N2 112.66(11) ?
N6 P1 Cl1 108.66(11) ?
O11 P1 Cl1 101.97(9) ?
N2 P1 Cl1 107.68(9) y
P1 N2 P3 120.59(12) y
N4 P3 N2 117.82(11) y
N4 P3 O31 109.80(10) ?
N2 P3 O31 110.32(10) ?
N4 P3 O32 107.25(10) ?
N2 P3 O32 110.74(11) ?
O31 P3 O32 99.27(10) ?
P3 N4 P5 121.74(12) y
O51 P5 N4 111.55(11) ?
O51 P5 N6 106.09(12) ?
N4 P5 N6 117.12(11) y
O51 P5 O52 100.45(10) ?
N4 P5 O52 109.91(11) ?
N6 P5 O52 110.39(13) ?
P1 N6 P5 122.30(14) y
C111 O11 P1 124.42(16) ?
C112 C111 C116 121.3(3) ?
C112 C111 O11 118.1(3) ?
C116 C111 O11 120.4(2) ?
C111 C112 C113 118.7(4) ?
C111 C112 H112 120.7 ?
C113 C112 H112 120.7 ?
C114 C113 C112 121.0(4) ?
C114 C113 H113 119.5 ?
C112 C113 H113 119.5 ?
C113 C114 C115 119.7(4) ?
C113 C114 H114 120.2 ?
C115 C114 H114 120.2 ?
C114 C115 C116 120.4(4) ?
C114 C115 H115 119.8 ?
C116 C115 H115 119.8 ?
C111 C116 C115 119.0(3) ?
C111 C116 H116 120.5 ?
C115 C116 H116 120.5 ?
C311 O31 P3 122.46(15) ?
C312 C311 C316 120.9(3) ?
C312 C311 O31 121.3(3) ?
C316 C311 O31 117.5(3) ?
C311 C312 C313 118.6(4) ?
C311 C312 H312 120.7 ?
C313 C312 H312 120.7 ?
C314 C313 C312 120.4(4) ?
C314 C313 H313 119.8 ?
C312 C313 H313 119.8 ?
C315 C314 C313 119.5(4) ?
C315 C314 H314 120.2 ?
C313 C314 H314 120.2 ?
C314 C315 C316 120.7(4) ?
C314 C315 H315 119.7 ?
C316 C315 H315 119.7 ?
C315 C316 C311 119.8(4) ?
C315 C316 H316 120.1 ?
C311 C316 H316 120.1 ?
C321 O32 P3 125.24(15) ?
C322 C321 C326 120.5(3) ?
C322 C321 O32 123.1(2) ?
C326 C321 O32 116.4(2) ?
C323 C322 C321 121.1(3) ?
C323 C322 H322 119.4 ?
C321 C322 H322 119.4 ?
C321 C326 C325 118.0(3) ?
C321 C326 H326 121.0 ?
C325 C326 H326 121.0 ?
C323 C324 C325 121.0(3) ?
C323 C324 H324 119.5 ?
C325 C324 H324 119.5 ?
C324 C323 C322 119.9(4) ?
C324 C323 H323 120.1 ?
C322 C323 H323 120.1 ?
C324 C325 C326 119.4(4) ?
C324 C325 H325 120.3 ?
C326 C325 H325 120.3 ?
C511 O51 P5 122.59(15) ?
C516 C511 C512 121.8(3) ?
C516 C511 O51 119.6(3) ?
C512 C511 O51 118.6(2) ?
C511 C512 C513 118.5(3) ?
C511 C512 H512 120.7 ?
C513 C512 H512 120.7 ?
C514 C513 C512 120.9(4) ?
C514 C513 H513 119.5 ?
C512 C513 H513 119.5 ?
C513 C514 C515 119.6(3) ?
C513 C514 H514 120.2 ?
C515 C514 H514 120.2 ?
C514 C515 C516 120.6(3) ?
C514 C515 H515 119.7 ?
C516 C515 H515 119.7 ?
C511 C516 C515 118.6(3) ?
C511 C516 H516 120.7 ?
C515 C516 H516 120.7 ?
C521 O52 P5 120.57(16) ?
C526 C521 C522 120.4(3) ?
C526 C521 O52 118.7(3) ?
C522 C521 O52 120.8(3) ?
C521 C522 C523 119.0(3) ?
C521 C522 H522 120.5 ?
C523 C522 H522 120.5 ?
C524 C523 C522 120.8(4) ?
C524 C523 H523 119.6 ?
C522 C523 H523 119.6 ?
C523 C524 C525 119.4(4) ?
C523 C524 H524 120.3 ?
C525 C524 H524 120.3 ?
C524 C525 C526 120.4(4) ?
C524 C525 H525 119.8 ?
C526 C525 H525 119.8 ?
C521 C526 C525 119.8(3) ?
C521 C526 H526 120.1 ?
C525 C526 H526 120.1 ?

loop_
_geom_bond_atom_site_label_1
_geom_bond_atom_site_label_2
_geom_bond_site_symmetry_2
_geom_bond_distance
_geom_bond_publ_flag
Cl1 P1 . 2.0064(10) y
P1 N6 . 1.561(2) 1
P1 O11 . 1.5693(19) y
P1 N2 . 1.572(2) y
N2 P3 . 1.580(2) y
P3 N4 . 1.571(2) y
P3 O31 . 1.5830(18) y
P3 O32 . 1.5866(17) y
N4 P5 . 1.576(2) y
P5 O51 . 1.5711(19) y
P5 N6 . 1.576(2) y
P5 O52 . 1.5871(19) y
O11 C111 . 1.415(3) ?
C111 C112 . 1.352(4) ?
C111 C116 . 1.356(4) ?
C112 C113 . 1.383(5) ?
C112 H112 . 0.9300 ?
C113 C114 . 1.345(6) ?
C113 H113 . 0.9300 ?
C114 C115 . 1.354(5) ?
C114 H114 . 0.9300 ?
C115 C116 . 1.383(4) ?
C115 H115 . 0.9300 ?
C116 H116 . 0.9300 ?
O31 C311 . 1.402(3) ?
C311 C312 . 1.341(4) ?
C311 C316 . 1.360(4) ?
C312 C313 . 1.376(5) ?
C312 H312 . 0.9300 ?
C313 C314 . 1.370(6) ?
C313 H313 . 0.9300 ?
C314 C315 . 1.333(6) ?
C314 H314 . 0.9300 ?
C315 C316 . 1.354(5) ?
C315 H315 . 0.9300 ?
C316 H316 . 0.9300 ?
O32 C321 . 1.392(3) ?
C321 C322 . 1.349(4) ?
C321 C326 . 1.360(4) ?
C322 C323 . 1.344(4) ?
C322 H322 . 0.9300 ?
C326 C325 . 1.402(4) ?
C326 H326 . 0.9300 ?
C324 C323 . 1.334(5) ?
C324 C325 . 1.355(5) ?
C324 H324 . 0.9300 ?
C323 H323 . 0.9300 ?
C325 H325 . 0.9300 ?
O51 C511 . 1.410(3) ?
C511 C516 . 1.368(4) ?
C511 C512 . 1.371(4) ?
C512 C513 . 1.373(4) ?
C512 H512 . 0.9300 ?
C513 C514 . 1.367(5) ?
C513 H513 . 0.9300 ?
C514 C515 . 1.370(5) ?
C514 H514 . 0.9300 ?
C515 C516 . 1.379(4) ?
C515 H515 . 0.9300 ?
C516 H516 . 0.9300 ?
O52 C521 . 1.396(3) ?
C521 C526 . 1.346(4) ?
C521 C522 . 1.367(4) ?
C522 C523 . 1.384(5) ?
C522 H522 . 0.9300 ?
C523 C524 . 1.343(5) ?
C523 H523 . 0.9300 ?
C524 C525 . 1.364(5) ?
C524 H524 . 0.9300 ?
C525 C526 . 1.375(5) ?
C525 H525 . 0.9300 ?
C526 H526 . 0.9300 ?

loop_
_geom_hbond_atom_site_label_D
_geom_hbond_atom_site_label_H
_geom_hbond_atom_site_label_A
_geom_hbond_site_symmetry_A
_geom_hbond_distance_DH
_geom_hbond_distance_HA
_geom_hbond_distance_DA
_geom_hbond_angle_DHA
C523 H523 N6 6_656 0.93 2.69 3.352(4) 129
C315 H315 N4 4_455 0.93 2.89 3.621(4) 136
C515 H515 N2 8_655 0.93 3.05 3.672(4) 126

loop_
_cod_related_entry_id
_cod_related_entry_database
_cod_related_entry_code
1 ChemSpider 3718532
